data_2011311
loop_
_publ_author_name
'Click, Damon R.'
'Scott, Brian L.'
'Watkin, John G.'

_publ_section_title
;
 Tris[(pentafluorophenyl)trimethylsilylamido](tetrahydrofuran)samarium(III)
;
_journal_issue 9
_journal_name_full 'Acta Crystallographica Section C'
_journal_page_first 1095
_journal_page_last 1096
_journal_paper_doi 10.1107/S0108270100008775
_journal_volume 56
_journal_year 2000
_chemical_formula_iupac '[Sm (C9 H9 F5 N Si)3 (C4 H8 O)]'
_chemical_formula_sum 'C31 H35 F15 N3 O Si3 Sm'
_chemical_formula_weight 985.24
_chemical_name_systematic
;
Tris[(pentafluorophenyl)trimethylsilylamido](tetrahydrofuran)samarium(III)
;
_space_group_IT_number 14
_symmetry_cell_setting monoclinic
_symmetry_space_group_name_Hall '-P 2ybc'
_symmetry_space_group_name_H-M 'P 1 21/c 1'
_cell_angle_alpha 90.00
_cell_angle_beta 102.770(10)
_cell_angle_gamma 90.00
_cell_formula_units_Z 4
_cell_length_a 17.447(3)
_cell_length_b 10.467(2)
_cell_length_c 21.934(4)
_cell_measurement_reflns_used 31
_cell_measurement_temperature 203(2)
_cell_measurement_theta_max 13.5
_cell_measurement_theta_min 13.0
_cell_volume 3906.5(12)
_computing_cell_refinement XSCANS
_computing_data_collection 'XSCANS (Siemens, 1994)'
_computing_data_reduction XSCANS
_computing_molecular_graphics SHELXL97
_computing_publication_material SHELXL97
_computing_structure_refinement 'SHELXL97 (Sheldrick, 1997)'
_computing_structure_solution 'SHELXS86 (Sheldrick, 1985)'
_diffrn_ambient_temperature 203(2)
_diffrn_measured_fraction_theta_full .989
_diffrn_measured_fraction_theta_max .987
_diffrn_measurement_device_type 'Siemens P4/PC'
_diffrn_measurement_method '\w scans'
_diffrn_radiation_monochromator graphite
_diffrn_radiation_source 'fine-focus sealed tube'
_diffrn_radiation_type MoK\a
_diffrn_radiation_wavelength .71073
_diffrn_reflns_av_R_equivalents .041
_diffrn_reflns_av_sigmaI/netI .044
_diffrn_reflns_limit_h_max 20
_diffrn_reflns_limit_h_min -20
_diffrn_reflns_limit_k_max 1
_diffrn_reflns_limit_k_min -12
_diffrn_reflns_limit_l_max 26
_diffrn_reflns_limit_l_min -1
_diffrn_reflns_number 8237
_diffrn_reflns_theta_full 25.00
_diffrn_reflns_theta_max 25.01
_diffrn_reflns_theta_min 2.57
_diffrn_standards_decay_% '13 (linear)'
_diffrn_standards_interval_count 97
_diffrn_standards_number 3
_exptl_absorpt_coefficient_mu 1.70
_exptl_absorpt_correction_T_max .65
_exptl_absorpt_correction_T_min .46
_exptl_absorpt_correction_type empirical
_exptl_absorpt_process_details '(XSCANS; Siemens, 1994)'
_exptl_crystal_colour yellow
_exptl_crystal_density_diffrn 1.675
_exptl_crystal_density_method 'not measured'
_exptl_crystal_description block
_exptl_crystal_F_000 1956
_exptl_crystal_size_max .45
_exptl_crystal_size_mid .33
_exptl_crystal_size_min .25
_refine_diff_density_max '0.99 (1.0\%A from Sm1)'
_refine_diff_density_min '-1.02 (1.0\%A from Sm1)'
_refine_ls_extinction_method none
_refine_ls_goodness_of_fit_ref 1.043
_refine_ls_hydrogen_treatment constr
_refine_ls_matrix_type full
_refine_ls_number_parameters 487
_refine_ls_number_reflns 6811
_refine_ls_number_restraints 0
_refine_ls_restrained_S_all 1.043
_refine_ls_R_factor_all .057
_refine_ls_R_factor_gt .038
_refine_ls_shift/su_max .001
_refine_ls_shift/su_mean .000
_refine_ls_structure_factor_coef Fsqd
_refine_ls_weighting_details 'calc w = 1/[\s^2^(Fo^2^)+(0.0451P)^2^+4.7821P] where P=(Fo^2^+2Fc^2^)/3'
_refine_ls_weighting_scheme calc
_refine_ls_wR_factor_ref .101
_reflns_number_gt 5303
_reflns_number_total 6811
_reflns_threshold_expression I>2\s(I)
_cod_data_source_file fr1269.cif
_cod_data_source_block I
_cod_original_sg_symbol_H-M 'P 21/c'
_cod_database_code 2011311
_cod_database_fobs_code 2011311

loop_
_symmetry_equiv_pos_as_xyz
'x, y, z'
'-x, y+1/2, -z+1/2'
'-x, -y, -z'
'x, -y-1/2, z-1/2'

loop_
_atom_site_label
_atom_site_fract_x
_atom_site_fract_y
_atom_site_fract_z
_atom_site_U_iso_or_equiv
_atom_site_adp_type
_atom_site_calc_flag
_atom_site_refinement_flags
_atom_site_occupancy
_atom_site_disorder_assembly
_atom_site_disorder_group
_atom_site_type_symbol
Sm1 .249096(13) .01041(2) .754458(10) .03195(9) Uani d . 1 . . Sm
Si1 .22618(8) -.21384(13) .63541(7) .0430(3) Uani d . 1 . . Si
Si2 .07850(8) .20103(14) .67863(7) .0418(3) Uani d . 1 . . Si
Si3 .43041(8) .14615(14) .83873(6) .0418(3) Uani d . 1 . . Si
O1 .3140(2) -.1701(3) .81568(16) .0507(9) Uani d . 1 . . O
N1 .2762(2) -.0728(4) .66120(17) .0355(9) Uani d . 1 . . N
N2 .1329(2) .1269(4) .74634(17) .0372(9) Uani d . 1 . . N
N3 .3290(2) .1381(4) .82706(18) .0377(9) Uani d . 1 . . N
C1 .1609(3) -.2361(5) .6925(2) .0498(13) Uani d . 1 . . C
H1A .1927 -.2425 .7341 .075 Uiso calc R 1 . . H
H1B .1306 -.3129 .6824 .075 Uiso calc R 1 . . H
H1C .1261 -.1643 .6900 .075 Uiso calc R 1 . . H
C2 .1636(3) -.2011(6) .5553(2) .0565(15) Uani d . 1 . . C
H2A .1964 -.1901 .5258 .085 Uiso calc R 1 . . H
H2B .1291 -.1290 .5531 .085 Uiso calc R 1 . . H
H2C .1330 -.2776 .5455 .085 Uiso calc R 1 . . H
C3 .2872(4) -.3622(5) .6381(3) .0676(17) Uani d . 1 . . C
H3A .3204 -.3713 .6791 .101 Uiso calc R 1 . . H
H3B .3191 -.3559 .6077 .101 Uiso calc R 1 . . H
H3C .2533 -.4352 .6289 .101 Uiso calc R 1 . . H
C4 .1043(4) .3715(5) .6694(3) .0654(16) Uani d . 1 . . C
H4A .0935 .4205 .7036 .098 Uiso calc R 1 . . H
H4B .0734 .4040 .6307 .098 Uiso calc R 1 . . H
H4C .1591 .3781 .6691 .098 Uiso calc R 1 . . H
C5 -.0286(3) .1805(6) .6742(3) .0560(14) Uani d . 1 . . C
H5A -.0428 .2240 .7087 .084 Uiso calc R 1 . . H
H5B -.0405 .0912 .6761 .084 Uiso calc R 1 . . H
H5C -.0579 .2156 .6356 .084 Uiso calc R 1 . . H
C6 .1013(3) .1145(6) .6110(2) .0578(15) Uani d . 1 . . C
H6A .1563 .1229 .6117 .087 Uiso calc R 1 . . H
H6B .0710 .1499 .5729 .087 Uiso calc R 1 . . H
H6C .0885 .0257 .6135 .087 Uiso calc R 1 . . H
C7 .4835(3) .0813(7) .9157(2) .0627(17) Uani d . 1 . . C
H7A .4675 -.0055 .9198 .094 Uiso calc R 1 . . H
H7B .4713 .1320 .9488 .094 Uiso calc R 1 . . H
H7C .5391 .0838 .9181 .094 Uiso calc R 1 . . H
C8 .4598(3) .0492(7) .7763(3) .0673(18) Uani d . 1 . . C
H8A .4430 -.0375 .7790 .101 Uiso calc R 1 . . H
H8B .5159 .0517 .7817 .101 Uiso calc R 1 . . H
H8C .4355 .0837 .7361 .101 Uiso calc R 1 . . H
C9 .4641(3) .3132(6) .8341(4) .092(3) Uani d . 1 . . C
H9A .4377 .3502 .7950 .138 Uiso calc R 1 . . H
H9B .5198 .3140 .8369 .138 Uiso calc R 1 . . H
H9C .4524 .3619 .8680 .138 Uiso calc R 1 . . H
C10 .3139(3) .0041(5) .6258(2) .0381(11) Uani d . 1 . . C
C11 .3228(3) .1342(5) .6382(2) .0374(11) Uani d . 1 . . C
C12 .3599(3) .2202(5) .6082(2) .0474(13) Uani d . 1 . . C
C13 .3920(3) .1776(6) .5605(3) .0539(15) Uani d . 1 . . C
C14 .3857(3) .0526(7) .5447(2) .0518(14) Uani d . 1 . . C
C15 .3478(3) -.0345(5) .5765(2) .0466(12) Uani d . 1 . . C
C16 .1067(3) .1293(5) .8016(2) .0397(11) Uani d . 1 . . C
C17 .1221(3) .0257(5) .8431(2) .0407(11) Uani d . 1 . . C
C18 .1025(3) .0177(6) .9008(2) .0509(14) Uani d . 1 . . C
C19 .0642(3) .1192(7) .9203(3) .0585(16) Uani d . 1 . . C
C20 .0481(3) .2240(6) .8827(3) .0580(16) Uani d . 1 . . C
C21 .0682(3) .2288(5) .8251(3) .0494(13) Uani d . 1 . . C
C22 .2919(3) .2302(5) .8569(2) .0437(12) Uani d . 1 . . C
C23 .2681(3) .3491(5) .8300(3) .0482(13) Uani d . 1 . . C
C24 .2297(3) .4386(6) .8576(3) .0610(16) Uani d . 1 . . C
C25 .2111(3) .4146(7) .9136(3) .0670(18) Uani d . 1 . . C
C26 .2323(3) .3008(7) .9421(3) .0618(18) Uani d . 1 . . C
C27 .2722(3) .2101(6) .9146(2) .0499(13) Uani d . 1 . . C
C28 .3181(4) -.1862(6) .8824(3) .0669(17) Uani d . 1 . . C
H28A .2684 -.2165 .8898 .080 Uiso calc R 1 . . H
H28B .3316 -.1064 .9047 .080 Uiso calc R 1 . . H
C29 .3823(5) -.2848(9) .9025(4) .103(3) Uani d . 1 . . C
H29A .4205 -.2545 .9387 .123 Uiso calc R 1 . . H
H29B .3600 -.3642 .9136 .123 Uiso calc R 1 . . H
C30 .4210(5) -.3060(8) .8485(3) .097(3) Uani d . 1 . . C
H30A .4670 -.2521 .8519 .117 Uiso calc R 1 . . H
H30B .4363 -.3946 .8460 .117 Uiso calc R 1 . . H
C31 .3600(4) -.2707(7) .7949(3) .077(2) Uani d . 1 . . C
H31A .3270 -.3437 .7799 .093 Uiso calc R 1 . . H
H31B .3831 -.2399 .7612 .093 Uiso calc R 1 . . H
F11 .29054(17) .1796(3) .68553(12) .0474(7) Uani d . 1 . . F
F12 .3651(2) .3433(3) .62406(16) .0712(10) Uani d . 1 . . F
F13 .4288(2) .2583(4) .52848(16) .0775(11) Uani d . 1 . . F
F14 .4171(2) .0078(4) .49793(17) .0827(12) Uani d . 1 . . F
F15 .3460(2) -.1572(3) .55994(16) .0681(10) Uani d . 1 . . F
F17 .16267(16) -.0759(3) .82515(13) .0473(7) Uani d . 1 . . F
F18 .1222(2) -.0855(4) .93621(15) .0728(10) Uani d . 1 . . F
F19 .0450(2) .1159(4) .97605(16) .0884(13) Uani d . 1 . . F
F20 .0137(2) .3270(4) .90206(16) .0765(11) Uani d . 1 . . F
F21 .05249(19) .3380(3) .79252(15) .0616(9) Uani d . 1 . . F
F23 .28367(18) .3790(3) .77441(15) .0585(8) Uani d . 1 . . F
F24 .2080(2) .5515(4) .8286(2) .0846(12) Uani d . 1 . . F
F25 .1728(2) .5006(4) .9410(2) .1028(16) Uani d . 1 . . F
F26 .21367(19) .2698(5) .99720(15) .0878(13) Uani d . 1 . . F
F27 .29100(18) .0969(4) .94379(14) .0640(9) Uani d . 1 . . F

loop_
_atom_site_aniso_label
_atom_site_aniso_U_11
_atom_site_aniso_U_22
_atom_site_aniso_U_33
_atom_site_aniso_U_12
_atom_site_aniso_U_13
_atom_site_aniso_U_23
Sm1 .02942(13) .03382(14) .03350(14) .00116(11) .00887(9) .00208(11)
Si1 .0450(8) .0370(7) .0479(8) -.0036(6) .0122(6) -.0064(6)
Si2 .0359(7) .0403(7) .0475(8) .0035(6) .0056(6) .0071(6)
Si3 .0324(7) .0507(8) .0425(7) .0001(6) .0083(6) -.0018(6)
O1 .051(2) .049(2) .051(2) .0137(17) .0090(17) .0088(17)
N1 .036(2) .035(2) .037(2) -.0013(17) .0114(17) -.0016(17)
N2 .032(2) .042(2) .039(2) .0045(18) .0103(17) .0027(18)
N3 .033(2) .043(2) .038(2) .0000(18) .0109(17) -.0022(18)
C1 .047(3) .047(3) .056(3) -.007(3) .012(3) .001(3)
C2 .056(3) .066(4) .047(3) -.013(3) .011(3) -.016(3)
C3 .073(4) .046(3) .086(5) .004(3) .024(4) -.010(3)
C4 .068(4) .046(3) .079(4) .002(3) .009(3) .011(3)
C5 .041(3) .062(4) .061(4) .004(3) .004(3) .001(3)
C6 .056(3) .068(4) .047(3) .012(3) .006(3) .011(3)
C7 .044(3) .101(5) .040(3) .010(3) .004(2) -.002(3)
C8 .040(3) .108(5) .054(3) .013(3) .010(3) -.012(4)
C9 .036(3) .062(4) .179(8) -.008(3) .024(4) .020(5)
C10 .032(2) .048(3) .033(2) -.001(2) .0052(18) -.002(2)
C11 .036(3) .045(3) .032(2) -.001(2) .008(2) .004(2)
C12 .043(3) .052(3) .044(3) -.007(3) .003(2) .008(2)
C13 .043(3) .072(4) .045(3) -.016(3) .005(2) .015(3)
C14 .032(3) .092(4) .035(3) -.002(3) .013(2) -.003(3)
C15 .039(3) .053(3) .049(3) .002(2) .012(2) -.008(3)
C16 .027(2) .047(3) .045(3) -.004(2) .008(2) -.002(2)
C17 .029(2) .048(3) .047(3) -.007(2) .010(2) -.001(2)
C18 .040(3) .070(4) .043(3) -.015(3) .009(2) .005(3)
C19 .049(3) .085(4) .046(3) -.015(3) .019(3) -.014(3)
C20 .035(3) .077(4) .061(4) .003(3) .009(3) -.028(3)
C21 .032(3) .054(3) .060(3) -.003(2) .005(2) -.005(3)
C22 .030(2) .056(3) .044(3) -.009(2) .005(2) -.008(2)
C23 .033(3) .053(3) .058(3) -.005(2) .008(2) -.013(3)
C24 .041(3) .056(4) .084(5) .002(3) .009(3) -.011(3)
C25 .040(3) .079(5) .081(5) .002(3) .012(3) -.037(4)
C26 .033(3) .109(5) .044(3) -.014(3) .011(2) -.028(3)
C27 .037(3) .070(4) .040(3) -.009(3) .004(2) -.011(3)
C28 .079(4) .071(4) .046(3) .016(4) .002(3) .017(3)
C29 .087(5) .133(7) .076(5) .012(5) -.008(4) .037(5)
C30 .094(6) .109(6) .080(5) .059(5) .002(4) .005(5)
C31 .083(5) .074(5) .073(4) .027(4) .011(4) .003(4)
F11 .0637(19) .0403(16) .0415(15) -.0056(14) .0189(14) -.0020(13)
F12 .091(3) .051(2) .073(2) -.0200(19) .0223(19) .0110(17)
F13 .064(2) .106(3) .066(2) -.025(2) .0213(18) .025(2)
F14 .066(2) .130(4) .064(2) -.012(2) .0396(19) -.014(2)
F15 .067(2) .071(2) .075(2) -.0028(18) .0354(18) -.0224(19)
F17 .0515(18) .0441(16) .0513(17) .0030(14) .0221(14) .0107(14)
F18 .088(3) .082(3) .053(2) -.010(2) .0253(18) .0175(19)
F19 .090(3) .128(4) .059(2) -.019(3) .042(2) -.018(2)
F20 .064(2) .094(3) .075(2) .012(2) .0208(18) -.035(2)
F21 .061(2) .0525(19) .069(2) .0169(16) .0099(16) -.0093(17)
F23 .0566(19) .0543(19) .066(2) .0047(16) .0160(16) .0056(16)
F24 .063(2) .059(2) .129(3) .0154(19) .015(2) -.013(2)
F25 .063(2) .133(4) .112(3) .018(2) .019(2) -.070(3)
F26 .053(2) .166(4) .0476(19) -.011(2) .0183(16) -.032(2)
F27 .0529(19) .095(3) .0438(17) -.0060(19) .0109(14) .0067(18)

loop_
_atom_type_symbol
_atom_type_description
_atom_type_scat_dispersion_real
_atom_type_scat_dispersion_imag
_atom_type_scat_source
C C .0033 .0016 'International Tables Vol C Tables 4.2.6.8 and 6.1.1.4'
H H .0000 .0000 'International Tables Vol C Tables 4.2.6.8 and 6.1.1.4'
N N .0061 .0033 'International Tables Vol C Tables 4.2.6.8 and 6.1.1.4'
F F .0171 .0103 'International Tables Vol C Tables 4.2.6.8 and 6.1.1.4'
Si Si .0817 .0704 'International Tables Vol C Tables 4.2.6.8 and 6.1.1.4'
Sm Sm -.1638 3.4418 'International Tables Vol C Tables 4.2.6.8 and 6.1.1.4'
O O .0106 .0060 'International Tables Vol C Tables 4.2.6.8 and 6.1.1.4'

loop_
_geom_angle_atom_site_label_1
_geom_angle_atom_site_label_2
_geom_angle_atom_site_label_3
_geom_angle
N3 Sm1 N2 97.60(13)
N3 Sm1 N1 127.35(13)
N2 Sm1 N1 117.50(13)
N3 Sm1 O1 86.14(14)
N2 Sm1 O1 137.14(13)
N1 Sm1 O1 91.92(13)
N3 Sm1 F11 78.32(12)
N2 Sm1 F11 86.95(11)
N1 Sm1 F11 66.67(11)
O1 Sm1 F11 135.12(11)
N3 Sm1 F17 97.73(11)
N2 Sm1 F17 67.23(11)
N1 Sm1 F17 130.69(12)
O1 Sm1 F17 69.96(11)
F11 Sm1 F17 153.29(9)
N3 Sm1 Si1 150.04(10)
N2 Sm1 Si1 110.00(10)
N1 Sm1 Si1 27.28(9)
O1 Sm1 Si1 81.54(9)
F11 Sm1 Si1 91.40(7)
F17 Sm1 Si1 103.43(7)
N1 Si1 C2 113.2(2)
N1 Si1 C3 116.8(2)
C2 Si1 C3 107.5(3)
N1 Si1 C1 102.8(2)
C2 Si1 C1 108.8(2)
C3 Si1 C1 107.4(3)
N1 Si1 Sm1 38.44(12)
C2 Si1 Sm1 127.6(2)
C3 Si1 Sm1 124.5(2)
C1 Si1 Sm1 64.50(17)
N2 Si2 C6 106.8(2)
N2 Si2 C5 110.0(2)
C6 Si2 C5 107.0(3)
N2 Si2 C4 114.6(2)
C6 Si2 C4 106.4(3)
C5 Si2 C4 111.6(3)
N3 Si3 C9 111.3(2)
N3 Si3 C8 107.6(2)
C9 Si3 C8 109.3(3)
N3 Si3 C7 113.8(2)
C9 Si3 C7 107.0(3)
C8 Si3 C7 107.7(3)
C31 O1 C28 108.9(4)
C31 O1 Sm1 127.3(3)
C28 O1 Sm1 123.6(3)
C10 N1 Si1 125.2(3)
C10 N1 Sm1 118.9(3)
Si1 N1 Sm1 114.28(18)
C16 N2 Si2 120.6(3)
C16 N2 Sm1 113.0(3)
Si2 N2 Sm1 126.32(19)
C22 N3 Si3 117.4(3)
C22 N3 Sm1 116.8(3)
Si3 N3 Sm1 125.0(2)
Si1 C1 H1A 109.5
Si1 C1 H1B 109.5
H1A C1 H1B 109.5
Si1 C1 H1C 109.5
H1A C1 H1C 109.5
H1B C1 H1C 109.5
Si1 C2 H2A 109.5
Si1 C2 H2B 109.5
H2A C2 H2B 109.5
Si1 C2 H2C 109.5
H2A C2 H2C 109.5
H2B C2 H2C 109.5
Si1 C3 H3A 109.5
Si1 C3 H3B 109.5
H3A C3 H3B 109.5
Si1 C3 H3C 109.5
H3A C3 H3C 109.5
H3B C3 H3C 109.5
Si2 C4 H4A 109.5
Si2 C4 H4B 109.5
H4A C4 H4B 109.5
Si2 C4 H4C 109.5
H4A C4 H4C 109.5
H4B C4 H4C 109.5
Si2 C5 H5A 109.5
Si2 C5 H5B 109.5
H5A C5 H5B 109.5
Si2 C5 H5C 109.5
H5A C5 H5C 109.5
H5B C5 H5C 109.5
Si2 C6 H6A 109.5
Si2 C6 H6B 109.5
H6A C6 H6B 109.5
Si2 C6 H6C 109.5
H6A C6 H6C 109.5
H6B C6 H6C 109.5
Si3 C7 H7A 109.5
Si3 C7 H7B 109.5
H7A C7 H7B 109.5
Si3 C7 H7C 109.5
H7A C7 H7C 109.5
H7B C7 H7C 109.5
Si3 C8 H8A 109.5
Si3 C8 H8B 109.5
H8A C8 H8B 109.5
Si3 C8 H8C 109.5
H8A C8 H8C 109.5
H8B C8 H8C 109.5
Si3 C9 H9A 109.5
Si3 C9 H9B 109.5
H9A C9 H9B 109.5
Si3 C9 H9C 109.5
H9A C9 H9C 109.5
H9B C9 H9C 109.5
N1 C10 C11 120.4(4)
N1 C10 C15 126.9(5)
C11 C10 C15 112.7(4)
C12 C11 F11 117.1(4)
C12 C11 C10 126.7(5)
F11 C11 C10 116.2(4)
F12 C12 C13 120.0(5)
F12 C12 C11 121.7(5)
C13 C12 C11 118.3(5)
F13 C13 C14 119.6(5)
F13 C13 C12 121.1(6)
C14 C13 C12 119.2(5)
F14 C14 C13 120.4(5)
F14 C14 C15 117.9(6)
C13 C14 C15 121.6(5)
F15 C15 C14 118.6(5)
F15 C15 C10 119.9(5)
C14 C15 C10 121.5(5)
N2 C16 C21 127.9(5)
N2 C16 C17 119.9(4)
C21 C16 C17 112.1(4)
F17 C17 C18 117.4(5)
F17 C17 C16 116.6(4)
C18 C17 C16 126.0(5)
F18 C18 C19 121.8(5)
F18 C18 C17 119.9(5)
C19 C18 C17 118.3(5)
F19 C19 C20 120.9(6)
F19 C19 C18 120.1(6)
C20 C19 C18 119.0(5)
F20 C20 C19 120.1(5)
F20 C20 C21 118.6(6)
C19 C20 C21 121.3(5)
F21 C21 C20 116.9(5)
F21 C21 C16 119.7(5)
C20 C21 C16 123.3(5)
C27 C22 C23 113.9(5)
C27 C22 N3 123.4(5)
C23 C22 N3 122.6(5)
F23 C23 C24 117.3(5)
F23 C23 C22 119.2(5)
C24 C23 C22 123.4(6)
F24 C24 C25 119.2(6)
F24 C24 C23 120.1(6)
C25 C24 C23 120.7(6)
F25 C25 C26 119.7(7)
F25 C25 C24 121.5(7)
C26 C25 C24 118.8(6)
C25 C26 F26 121.6(6)
C25 C26 C27 120.7(6)
F26 C26 C27 117.6(7)
F27 C27 C26 119.0(5)
F27 C27 C22 118.6(5)
C26 C27 C22 122.4(6)
O1 C28 C29 103.9(5)
O1 C28 H28A 111.0
C29 C28 H28A 111.0
O1 C28 H28B 111.0
C29 C28 H28B 111.0
H28A C28 H28B 109.0
C30 C29 C28 107.6(6)
C30 C29 H29A 110.2
C28 C29 H29A 110.2
C30 C29 H29B 110.2
C28 C29 H29B 110.2
H29A C29 H29B 108.5
C31 C30 C29 103.0(6)
C31 C30 H30A 111.2
C29 C30 H30A 111.2
C31 C30 H30B 111.2
C29 C30 H30B 111.2
H30A C30 H30B 109.1
C30 C31 O1 106.7(6)
C30 C31 H31A 110.4
O1 C31 H31A 110.4
C30 C31 H31B 110.4
O1 C31 H31B 110.4
H31A C31 H31B 108.6
C11 F11 Sm1 115.3(3)
C17 F17 Sm1 108.0(2)

loop_
_geom_bond_atom_site_label_1
_geom_bond_atom_site_label_2
_geom_bond_site_symmetry_2
_geom_bond_distance
_geom_bond_publ_flag
Sm1 N3 . 2.299(4) ?
Sm1 N2 . 2.338(4) ?
Sm1 N1 . 2.365(4) ?
Sm1 O1 . 2.446(3) ?
Sm1 F11 . 2.536(3) ?
Sm1 F17 . 2.555(3) ?
Sm1 Si1 . 3.4678(15) ?
Si1 N1 . 1.744(4) ?
Si1 C2 . 1.858(5) ?
Si1 C3 . 1.876(6) ?
Si1 C1 . 1.884(5) ?
Si2 N2 . 1.757(4) ?
Si2 C6 . 1.854(6) ?
Si2 C5 . 1.863(5) ?
Si2 C4 . 1.862(6) ?
Si3 N3 . 1.732(4) ?
Si3 C9 . 1.855(6) ?
Si3 C8 . 1.864(6) ?
Si3 C7 . 1.865(5) ?
O1 C31 . 1.457(7) ?
O1 C28 . 1.459(6) ?
N1 C10 . 1.382(6) ?
N2 C16 . 1.388(6) ?
N3 C22 . 1.401(6) ?
C1 H1A . .9600 ?
C1 H1B . .9600 ?
C1 H1C . .9600 ?
C2 H2A . .9600 ?
C2 H2B . .9600 ?
C2 H2C . .9600 ?
C3 H3A . .9600 ?
C3 H3B . .9600 ?
C3 H3C . .9600 ?
C4 H4A . .9600 ?
C4 H4B . .9600 ?
C4 H4C . .9600 ?
C5 H5A . .9600 ?
C5 H5B . .9600 ?
C5 H5C . .9600 ?
C6 H6A . .9600 ?
C6 H6B . .9600 ?
C6 H6C . .9600 ?
C7 H7A . .9600 ?
C7 H7B . .9600 ?
C7 H7C . .9600 ?
C8 H8A . .9600 ?
C8 H8B . .9600 ?
C8 H8C . .9600 ?
C9 H9A . .9600 ?
C9 H9B . .9600 ?
C9 H9C . .9600 ?
C10 C11 . 1.391(7) ?
C10 C15 . 1.402(7) ?
C11 C12 . 1.361(7) ?
C11 F11 . 1.371(5) ?
C12 F12 . 1.332(6) ?
C12 C13 . 1.366(8) ?
C13 F13 . 1.349(6) ?
C13 C14 . 1.351(8) ?
C14 F14 . 1.351(6) ?
C14 C15 . 1.398(8) ?
C15 F15 . 1.333(6) ?
C16 C21 . 1.397(7) ?
C16 C17 . 1.404(7) ?
C17 F17 . 1.382(6) ?
C17 C18 . 1.384(7) ?
C18 F18 . 1.331(6) ?
C18 C19 . 1.372(8) ?
C19 F19 . 1.338(6) ?
C19 C20 . 1.363(9) ?
C20 F20 . 1.347(6) ?
C20 C21 . 1.386(8) ?
C21 F21 . 1.344(6) ?
C22 C27 . 1.398(7) ?
C22 C23 . 1.400(8) ?
C23 F23 . 1.344(6) ?
C23 C24 . 1.369(8) ?
C24 F24 . 1.356(7) ?
C24 C25 . 1.361(9) ?
C25 F25 . 1.339(7) ?
C25 C26 . 1.358(9) ?
C26 F26 . 1.359(7) ?
C26 C27 . 1.391(8) ?
C27 F27 . 1.353(7) ?
C28 C29 . 1.515(9) ?
C28 H28A . .9700 ?
C28 H28B . .9700 ?
C29 C30 . 1.506(10) ?
C29 H29A . .9700 ?
C29 H29B . .9700 ?
C30 C31 . 1.449(9) ?
C30 H30A . .9700 ?
C30 H30B . .9700 ?
C31 H31A . .9700 ?
C31 H31B . .9700 ?
